data_1549536
loop_
_publ_author_name
'Li, Ming'
'Ma, Chuang'
'Liu, Xiong'
'Su, Jun'
'Cui, Xiaofeng'
'He, Yunbin'

_publ_section_title
;
 Synthesis of a 2D phosphorus material in a MOF-based 2D nano-reactor.
;
_journal_issue 27
_journal_name_full 'Chemical science'
_journal_page_first 5912
_journal_page_last 5918
_journal_paper_doi 10.1039/c8sc01439f
_journal_volume 9
_journal_year 2018
_chemical_formula_moiety 'C17 H19 Co N2 O7'
_chemical_formula_sum 'C17 H19 Co N2 O7'
_chemical_formula_weight 422.27
_space_group_crystal_system monoclinic
_space_group_IT_number 15
_space_group_name_Hall '-C 2yc'
_space_group_name_H-M_alt 'C 1 2/c 1'
_symmetry_space_group_name_Hall '-C 2yc'
_symmetry_space_group_name_H-M 'C 1 2/c 1'
_atom_sites_solution_hydrogens geom
_audit_creation_method SHELXL-2014/7
_audit_update_record
;
2018-06-07 deposited with the CCDC.
2018-06-12 downloaded from the CCDC.
;
_cell_angle_alpha 90
_cell_angle_beta 104.402(3)
_cell_angle_gamma 90
_cell_formula_units_Z 8
_cell_length_a 16.518(2)
_cell_length_b 15.555(2)
_cell_length_c 16.111(2)
_cell_measurement_reflns_used 2345
_cell_measurement_temperature 100(2)
_cell_measurement_theta_max 23.26
_cell_measurement_theta_min 1.54
_cell_volume 4009.4(9)
_computing_structure_refinement 'SHELXL-2014/7 (Sheldrick, 2014)'
_diffrn_ambient_temperature 100(2)
_diffrn_measured_fraction_theta_full 0.998
_diffrn_measured_fraction_theta_max 0.998
_diffrn_measurement_device_type 'Bruker APEX-II CCD'
_diffrn_measurement_method '\f and \w scans'
_diffrn_radiation_type MoK\a
_diffrn_radiation_wavelength 0.71076
_diffrn_reflns_av_R_equivalents 0.0310
_diffrn_reflns_av_unetI/netI 0.0332
_diffrn_reflns_Laue_measured_fraction_full 0.998
_diffrn_reflns_Laue_measured_fraction_max 0.998
_diffrn_reflns_limit_h_max 18
_diffrn_reflns_limit_h_min -20
_diffrn_reflns_limit_k_max 18
_diffrn_reflns_limit_k_min -18
_diffrn_reflns_limit_l_max 19
_diffrn_reflns_limit_l_min -14
_diffrn_reflns_number 12488
_diffrn_reflns_point_group_measured_fraction_full 0.998
_diffrn_reflns_point_group_measured_fraction_max 0.998
_diffrn_reflns_theta_full 25.243
_diffrn_reflns_theta_max 25.491
_diffrn_reflns_theta_min 2.915
_exptl_absorpt_coefficient_mu 0.895
_exptl_crystal_colour purple
_exptl_crystal_density_diffrn 1.399
_exptl_crystal_description block
_exptl_crystal_F_000 1744
_exptl_crystal_size_max 0.120
_exptl_crystal_size_mid 0.100
_exptl_crystal_size_min 0.100
_refine_diff_density_max 0.885
_refine_diff_density_min -0.790
_refine_diff_density_rms 0.088
_refine_ls_extinction_method none
_refine_ls_goodness_of_fit_ref 1.045
_refine_ls_hydrogen_treatment constr
_refine_ls_matrix_type full
_refine_ls_number_parameters 306
_refine_ls_number_reflns 3726
_refine_ls_number_restraints 104
_refine_ls_restrained_S_all 1.069
_refine_ls_R_factor_all 0.0775
_refine_ls_R_factor_gt 0.0562
_refine_ls_shift/su_max 0.008
_refine_ls_shift/su_mean 0.004
_refine_ls_structure_factor_coef Fsqd
_refine_ls_weighting_details 'w=1/[\s^2^(Fo^2^)+(0.0911P)^2^+15.7606P] where P=(Fo^2^+2Fc^2^)/3'
_refine_ls_weighting_scheme calc
_refine_ls_wR_factor_gt 0.1538
_refine_ls_wR_factor_ref 0.1775
_reflns_Friedel_coverage 0.000
_reflns_number_gt 2807
_reflns_number_total 3726
_reflns_threshold_expression 'I > 2\s(I)'
_cod_data_source_file c8sc01439f2.cif
_cod_data_source_block huda1_0m
_cod_depositor_comments 'Adding full bibliography for 1549536--1549537.cif.'
_cod_original_cell_volume 4009.7(9)
_cod_database_code 1549536
_shelx_shelxl_version_number 2014/7
_shelx_space_group_comment
;
The symmetry employed for this shelxl refinement is uniquely defined
by the following loop, which should always be used as a source of
symmetry information in preference to the above space-group names.
They are only intended as comments.
;
_shelx_estimated_absorpt_t_min 0.900
_shelx_estimated_absorpt_t_max 0.916

loop_
_space_group_symop_operation_xyz
'x, y, z'
'-x, y, -z+1/2'
'x+1/2, y+1/2, z'
'-x+1/2, y+1/2, -z+1/2'
'-x, -y, -z'
'x, -y, z-1/2'
'-x+1/2, -y+1/2, -z'
'x+1/2, -y+1/2, z-1/2'

loop_
_atom_site_label
_atom_site_type_symbol
_atom_site_fract_x
_atom_site_fract_y
_atom_site_fract_z
_atom_site_U_iso_or_equiv
_atom_site_adp_type
_atom_site_occupancy
_atom_site_site_symmetry_order
_atom_site_calc_flag
_atom_site_refinement_flags_posn
_atom_site_refinement_flags_adp
_atom_site_refinement_flags_occupancy
_atom_site_disorder_assembly
_atom_site_disorder_group
Co1 Co 0.26179(4) -0.12154(3) 0.04530(3) 0.0391(2) Uani 1 1 d . . . . .
C1 C 0.2715(3) 0.1046(2) 0.1654(2) 0.0366(9) Uani 1 1 d . . . . .
C2 C 0.2769(3) 0.1784(2) 0.1190(2) 0.0383(9) Uani 1 1 d . . . . .
H2 H 0.2792 0.1744 0.0608 0.046 Uiso 1 1 calc R U . . .
C3 C 0.2788(3) 0.2581(2) 0.1580(2) 0.0366(9) Uani 1 1 d . . . . .
C4 C 0.2751(3) 0.2643(2) 0.2428(2) 0.0374(9) Uani 1 1 d . . . . .
H4 H 0.2764 0.3190 0.2695 0.045 Uiso 1 1 calc R U . . .
C5 C 0.2695(3) 0.1894(2) 0.2885(2) 0.0346(9) Uani 1 1 d . . . . .
C6 C 0.2685(3) 0.1102(2) 0.2502(2) 0.0358(9) Uani 1 1 d . . . . .
H6 H 0.2656 0.0594 0.2820 0.043 Uiso 1 1 calc R U . . .
C7 C 0.2675(3) 0.0180(2) 0.1226(3) 0.0402(9) Uani 1 1 d . . . . .
C8 C 0.2986(3) 0.4105(2) 0.1453(3) 0.0447(10) Uani 1 1 d . . . . .
H8A H 0.2623 0.4200 0.1849 0.054 Uiso 1 1 calc R U . A 1
H8B H 0.2861 0.4557 0.1007 0.054 Uiso 1 1 calc R U . A 1
C9 C 0.3858(4) 0.4166(3) 0.1925(3) 0.0524(12) Uani 1 1 d . . . . .
C10 C 0.4586(4) 0.4178(3) 0.2292(3) 0.0594(13) Uani 1 1 d . . . . .
C11 C 0.2611(3) 0.1959(2) 0.3793(2) 0.0406(10) Uani 1 1 d . . . . .
C12 C -0.0477(14) -0.114(2) -0.0033(16) 0.168(11) Uani 0.491(15) 1 d D U P B 1
H12A H -0.0376 -0.0565 0.0213 0.251 Uiso 0.491(15) 1 calc R U P B 1
H12B H -0.0302 -0.1572 0.0421 0.251 Uiso 0.491(15) 1 calc R U P B 1
H12C H -0.1075 -0.1213 -0.0302 0.251 Uiso 0.491(15) 1 calc R U P B 1
C13 C -0.0484(13) -0.1343(19) -0.1526(12) 0.161(10) Uani 0.491(15) 1 d D U P B 1
H13A H -0.0261 -0.0951 -0.1891 0.241 Uiso 0.491(15) 1 calc R U P B 1
H13B H -0.1071 -0.1201 -0.1566 0.241 Uiso 0.491(15) 1 calc R U P B 1
H13C H -0.0445 -0.1936 -0.1717 0.241 Uiso 0.491(15) 1 calc R U P B 1
N1 N -0.0013(8) -0.1257(11) -0.0660(11) 0.099(5) Uani 0.491(15) 1 d D U P B 1
C14 C 0.0844(7) -0.1270(9) -0.0487(8) 0.074(4) Uani 0.491(15) 1 d D U P B 1
H14 H 0.1083 -0.1247 -0.0966 0.089 Uiso 0.491(15) 1 calc R U P B 1
O6 O 0.1356(7) -0.1309(8) 0.0254(7) 0.076(3) Uani 0.491(15) 1 d D U P B 1
C12' C -0.0567(15) -0.178(2) 0.0098(17) 0.194(14) Uani 0.509(15) 1 d D U P B 2
H12D H -0.0983 -0.1379 0.0213 0.292 Uiso 0.509(15) 1 calc R U P B 2
H12E H -0.0259 -0.2045 0.0637 0.292 Uiso 0.509(15) 1 calc R U P B 2
H12F H -0.0850 -0.2231 -0.0295 0.292 Uiso 0.509(15) 1 calc R U P B 2
C13' C -0.0397(13) -0.0808(15) -0.1057(16) 0.141(8) Uani 0.509(15) 1 d D U P B 2
H13D H -0.0894 -0.1102 -0.1398 0.212 Uiso 0.509(15) 1 calc R U P B 2
H13E H 0.0010 -0.0734 -0.1402 0.212 Uiso 0.509(15) 1 calc R U P B 2
H13F H -0.0556 -0.0244 -0.0879 0.212 Uiso 0.509(15) 1 calc R U P B 2
N1' N -0.0011(11) -0.1339(14) -0.0273(14) 0.112(6) Uani 0.509(15) 1 d . U P B 2
C14' C 0.0798(11) -0.1293(11) 0.0095(12) 0.103(6) Uani 0.509(15) 1 d D U P B 2
H14' H 0.0973 -0.1590 0.0624 0.124 Uiso 0.509(15) 1 calc R U P B 2
O6' O 0.1293(7) -0.0966(7) -0.0117(8) 0.074(3) Uani 0.509(15) 1 d . U P B 2
N2 N 0.5296(10) -0.0998(11) 0.0841(16) 0.267(8) Uani 1 1 d D U . C 1
C15 C 0.4451(10) -0.1191(8) 0.0459(11) 0.235(8) Uani 1 1 d D U . C 1
H15 H 0.4270 -0.1245 -0.0147 0.282 Uiso 1 1 calc R U . C 1
C16 C 0.5545(18) -0.1089(17) 0.1738(16) 0.385(17) Uani 1 1 d D U . C 1
H16A H 0.6156 -0.1115 0.1923 0.578 Uiso 1 1 calc R U . C 1
H16B H 0.5308 -0.1620 0.1905 0.578 Uiso 1 1 calc R U . C 1
H16C H 0.5344 -0.0596 0.2008 0.578 Uiso 1 1 calc R U . C 1
C17 C 0.581(2) -0.1001(19) 0.0250(19) 0.52(3) Uani 1 1 d D U . C 1
H17A H 0.5951 -0.0409 0.0138 0.779 Uiso 1 1 calc R U . C 1
H17B H 0.5500 -0.1269 -0.0287 0.779 Uiso 1 1 calc R U . C 1
H17C H 0.6318 -0.1328 0.0491 0.779 Uiso 1 1 calc R U . C 1
O1 O 0.2704(3) 0.01402(19) 0.04617(18) 0.0621(10) Uani 1 1 d . . . D 1
O2 O 0.2621(3) -0.04825(18) 0.1634(2) 0.0616(10) Uani 1 1 d . . . E 1
O3 O 0.2811(2) 0.32749(17) 0.10567(17) 0.0472(8) Uani 1 1 d . . . F 1
O7 O 0.3947(3) -0.1290(4) 0.0896(4) 0.114(2) Uani 1 1 d D . . C 1
O5 O 0.2680(2) 0.13013(18) 0.42280(19) 0.0546(9) Uani 1 1 d . . . G 1
O4 O 0.227(3) 0.2635(6) 0.3978(11) 0.056(7) Uani 0.57(6) 1 d . . P G 1
O4' O 0.278(3) 0.2696(7) 0.4151(12) 0.051(7) Uani 0.43(6) 1 d . . P G 2

loop_
_atom_site_aniso_label
_atom_site_aniso_U_11
_atom_site_aniso_U_22
_atom_site_aniso_U_33
_atom_site_aniso_U_23
_atom_site_aniso_U_13
_atom_site_aniso_U_12
Co1 0.0711(4) 0.0229(3) 0.0276(3) -0.00240(19) 0.0204(3) -0.0024(2)
C1 0.062(3) 0.0237(18) 0.0249(18) -0.0031(14) 0.0126(17) -0.0018(17)
C2 0.063(3) 0.033(2) 0.0201(17) -0.0019(15) 0.0130(17) 0.0007(18)
C3 0.060(3) 0.0245(18) 0.0258(19) 0.0037(14) 0.0125(17) 0.0015(17)
C4 0.066(3) 0.0202(16) 0.0264(19) -0.0013(14) 0.0127(18) -0.0026(17)
C5 0.059(3) 0.0227(17) 0.0236(18) 0.0003(14) 0.0130(17) -0.0003(16)
C6 0.060(3) 0.0199(16) 0.0289(19) 0.0014(14) 0.0134(17) -0.0002(16)
C7 0.065(3) 0.0257(19) 0.031(2) -0.0050(16) 0.0130(18) -0.0018(17)
C8 0.078(3) 0.0217(18) 0.036(2) 0.0040(16) 0.017(2) -0.0025(19)
C9 0.083(4) 0.032(2) 0.043(2) 0.0026(19) 0.018(3) -0.003(2)
C10 0.082(4) 0.045(3) 0.050(3) 0.001(2) 0.013(3) -0.003(2)
C11 0.071(3) 0.029(2) 0.0254(18) -0.0014(15) 0.0176(19) -0.0016(18)
C12 0.144(16) 0.20(2) 0.177(19) -0.057(16) 0.066(14) -0.001(14)
C13 0.123(14) 0.197(19) 0.156(17) 0.029(14) 0.021(13) -0.007(14)
N1 0.072(7) 0.102(8) 0.116(10) 0.018(8) 0.008(7) -0.004(6)
C14 0.064(7) 0.087(8) 0.075(7) 0.000(6) 0.022(6) 0.000(6)
O6 0.065(6) 0.093(7) 0.075(6) -0.011(5) 0.027(5) -0.012(5)
C12' 0.22(2) 0.24(2) 0.149(17) -0.003(16) 0.091(16) -0.032(16)
C13' 0.115(13) 0.136(14) 0.157(16) 0.049(13) 0.005(12) -0.009(12)
N1' 0.084(8) 0.141(10) 0.108(9) -0.017(8) 0.021(7) -0.006(7)
C14' 0.096(9) 0.121(10) 0.091(9) -0.009(7) 0.021(8) 0.000(8)
O6' 0.072(6) 0.072(6) 0.076(6) 0.005(5) 0.015(5) -0.005(4)
N2 0.236(11) 0.290(11) 0.272(12) 0.015(9) 0.057(9) 0.010(8)
C15 0.219(11) 0.238(12) 0.238(12) 0.009(9) 0.039(9) -0.007(9)
C16 0.37(2) 0.46(2) 0.33(2) -0.062(17) 0.089(17) 0.057(17)
C17 0.49(3) 0.57(3) 0.53(3) 0.044(19) 0.18(2) -0.017(19)
O1 0.132(3) 0.0275(15) 0.0311(16) -0.0074(12) 0.0290(18) -0.0006(17)
O2 0.129(3) 0.0237(15) 0.0406(18) -0.0048(12) 0.0374(19) -0.0040(17)
O3 0.091(2) 0.0259(14) 0.0259(14) 0.0051(11) 0.0170(14) -0.0032(14)
O7 0.083(3) 0.149(5) 0.108(4) -0.038(4) 0.020(3) 0.021(3)
O5 0.106(3) 0.0344(16) 0.0292(15) 0.0073(12) 0.0287(16) 0.0085(16)
O4 0.115(19) 0.025(3) 0.035(4) 0.000(3) 0.034(8) 0.007(5)
O4' 0.10(2) 0.029(4) 0.030(5) -0.006(3) 0.029(8) 0.003(6)

loop_
_atom_type_symbol
_atom_type_description
_atom_type_scat_dispersion_real
_atom_type_scat_dispersion_imag
_atom_type_scat_source
C C 0.0033 0.0016 'International Tables Vol C Tables 4.2.6.8 and 6.1.1.4'
H H 0.0000 0.0000 'International Tables Vol C Tables 4.2.6.8 and 6.1.1.4'
N N 0.0061 0.0033 'International Tables Vol C Tables 4.2.6.8 and 6.1.1.4'
O O 0.0106 0.0060 'International Tables Vol C Tables 4.2.6.8 and 6.1.1.4'
Co Co 0.3494 0.9721 'International Tables Vol C Tables 4.2.6.8 and 6.1.1.4'

loop_
_geom_angle_atom_site_label_1
_geom_angle_atom_site_label_2
_geom_angle_atom_site_label_3
_geom_angle
_geom_angle_site_symmetry_1
_geom_angle_site_symmetry_3
O4 Co1 O5 111.7(2) 4_545 6
O4 Co1 O6 89.2(13) 4_545 .
O5 Co1 O6 98.1(3) 6 .
O4 Co1 O1 153.1(5) 4_545 .
O5 Co1 O1 93.05(11) 6 .
O6 Co1 O1 97.9(4) . .
O4 Co1 O7 79.9(13) 4_545 .
O5 Co1 O7 91.5(2) 6 .
O6 Co1 O7 167.6(4) . .
O1 Co1 O7 89.4(2) . .
O4' Co1 O6' 84.6(15) 4_545 .
O4 Co1 O2 95.0(2) 4_545 .
O5 Co1 O2 152.74(11) 6 .
O6 Co1 O2 87.4(3) . .
O1 Co1 O2 59.71(11) . .
O7 Co1 O2 87.62(18) . .
O4' Co1 C7 123.9(4) 4_545 .
O4 Co1 C7 124.3(3) 4_545 .
O5 Co1 C7 123.00(12) 6 .
O6 Co1 C7 92.9(3) . .
O1 Co1 C7 29.96(12) . .
O7 Co1 C7 88.40(18) . .
O6' Co1 C7 88.0(3) . .
O2 Co1 C7 29.75(12) . .
C6 C1 C2 120.2(3) . .
C6 C1 C7 120.1(3) . .
C2 C1 C7 119.7(3) . .
C1 C2 C3 119.6(3) . .
C1 C2 H2 120.2 . .
C3 C2 H2 120.2 . .
O3 C3 C2 115.2(3) . .
O3 C3 C4 124.3(3) . .
C2 C3 C4 120.5(3) . .
C3 C4 C5 119.1(3) . .
C3 C4 H4 120.4 . .
C5 C4 H4 120.4 . .
C6 C5 C4 120.5(3) . .
C6 C5 C11 120.1(3) . .
C4 C5 C11 119.4(3) . .
C5 C6 C1 120.0(3) . .
C5 C6 H6 120.0 . .
C1 C6 H6 120.0 . .
O2 C7 O1 120.6(4) . .
O2 C7 C1 120.1(3) . .
O1 C7 C1 119.3(3) . .
O2 C7 Co1 62.7(2) . .
O1 C7 Co1 57.9(2) . .
C1 C7 Co1 177.2(3) . .
O3 C8 C9 110.8(4) . .
O3 C8 H8A 109.5 . .
C9 C8 H8A 109.5 . .
O3 C8 H8B 109.5 . .
C9 C8 H8B 109.5 . .
H8A C8 H8B 108.1 . .
C10 C9 C8 176.5(5) . .
C9 C10 C10 179.1(4) . 2_655
O5 C11 O4 122.6(6) . .
O5 C11 C5 118.7(3) . .
O4 C11 C5 116.1(6) . .
O4' C11 C5 115.7(7) . .
N1 C12 H12A 109.4 . .
N1 C12 H12B 109.5 . .
H12A C12 H12B 109.5 . .
N1 C12 H12C 109.5 . .
H12A C12 H12C 109.5 . .
H12B C12 H12C 109.5 . .
N1 C13 H13A 109.5 . .
N1 C13 H13B 109.4 . .
H13A C13 H13B 109.5 . .
N1 C13 H13C 109.5 . .
H13A C13 H13C 109.5 . .
H13B C13 H13C 109.5 . .
C14 N1 C12 124.6(14) . .
C14 N1 C13 118.8(13) . .
C12 N1 C13 116.6(15) . .
O6 C14 N1 126.7(12) . .
O6 C14 H14 116.6 . .
N1 C14 H14 116.6 . .
C14 O6 Co1 123.8(9) . .
N1' C12' H12D 109.3 . .
N1' C12' H12E 109.5 . .
H12D C12' H12E 109.5 . .
N1' C12' H12F 109.5 . .
H12D C12' H12F 109.5 . .
H12E C12' H12F 109.5 . .
N1' C13' H13D 109.5 . .
N1' C13' H13E 109.4 . .
H13D C13' H13E 109.5 . .
N1' C13' H13F 109.5 . .
H13D C13' H13F 109.5 . .
H13E C13' H13F 109.5 . .
C14' N1' C12' 122(2) . .
C14' N1' C13' 120.9(19) . .
C12' N1' C13' 116.3(18) . .
O6' C14' N1' 130(2) . .
O6' C14' H14' 115.1 . .
N1' C14' H14' 115.1 . .
C14' O6' Co1 122.5(14) . .
C16 N2 C15 116(2) . .
C16 N2 C17 128.2(18) . .
C15 N2 C17 113(2) . .
O7 C15 N2 120.9(17) . .
O7 C15 H15 119.6 . .
N2 C15 H15 119.5 . .
N2 C16 H16A 111.9 . .
N2 C16 H16B 111.8 . .
H16A C16 H16B 107.1 . .
N2 C16 H16C 111.6 . .
H16A C16 H16C 107.0 . .
H16B C16 H16C 107.1 . .
N2 C17 H17A 109.5 . .
N2 C17 H17B 109.4 . .
H17A C17 H17B 109.4 . .
N2 C17 H17C 109.6 . .
H17A C17 H17C 109.4 . .
H17B C17 H17C 109.4 . .
C7 O1 Co1 92.1(2) . .
C7 O2 Co1 87.6(2) . .
C3 O3 C8 117.8(3) . .
C15 O7 Co1 126.1(10) . .
C11 O5 Co1 126.6(3) . 6_556
C11 O4 Co1 149(3) . 4
C11 O4' Co1 149(4) . 4

loop_
_geom_bond_atom_site_label_1
_geom_bond_atom_site_label_2
_geom_bond_distance
_geom_bond_site_symmetry_2
Co1 O4' 1.982(15) 4_545
Co1 O4 1.997(13) 4_545
Co1 O5 2.006(3) 6
Co1 O6 2.034(11) .
Co1 O1 2.113(3) .
Co1 O7 2.137(5) .
Co1 O6' 2.188(12) .
Co1 O2 2.217(3) .
Co1 C7 2.493(4) .
C1 C6 1.382(5) .
C1 C2 1.385(5) .
C1 C7 1.506(5) .
C2 C3 1.387(5) .
C2 H2 0.9500 .
C3 O3 1.375(4) .
C3 C4 1.387(5) .
C4 C5 1.393(5) .
C4 H4 0.9500 .
C5 C6 1.376(5) .
C5 C11 1.507(5) .
C6 H6 0.9500 .
C7 O2 1.238(5) .
C7 O1 1.246(5) .
C8 O3 1.437(5) .
C8 C9 1.455(7) .
C8 H8A 0.9900 .
C8 H8B 0.9900 .
C9 C10 1.201(7) .
C10 C10 1.364(12) 2_655
C11 O5 1.230(5) .
C11 O4 1.267(16) .
C11 O4' 1.28(2) .
C12 N1 1.423(10) .
C12 H12A 0.9800 .
C12 H12B 0.9800 .
C12 H12C 0.9800 .
C13 N1 1.425(10) .
C13 H13A 0.9800 .
C13 H13B 0.9800 .
C13 H13C 0.9800 .
N1 C14 1.374(9) .
C14 O6 1.281(10) .
C14 H14 0.9500 .
C12' N1' 1.39(3) .
C12' H12D 0.9800 .
C12' H12E 0.9800 .
C12' H12F 0.9800 .
C13' N1' 1.51(3) .
C13' H13D 0.9800 .
C13' H13E 0.9800 .
C13' H13F 0.9800 .
N1' C14' 1.32(2) .
C14' O6' 1.09(2) .
C14' H14' 0.9500 .
N2 C16 1.407(10) .
N2 C15 1.410(9) .
N2 C17 1.420(10) .
C15 O7 1.227(9) .
C15 H15 0.9500 .
C16 H16A 1.0014 .
C16 H16B 1.0011 .
C16 H16C 1.0007 .
C17 H17A 0.9803 .
C17 H17B 0.9803 .
C17 H17C 0.9803 .
O5 Co1 2.006(3) 6_556
O4 Co1 1.997(13) 4
O4' Co1 1.982(15) 4

loop_
_geom_torsion_atom_site_label_1
_geom_torsion_atom_site_label_2
_geom_torsion_atom_site_label_3
_geom_torsion_atom_site_label_4
_geom_torsion
_geom_torsion_site_symmetry_4
C6 C1 C2 C3 -0.3(7) .
C7 C1 C2 C3 178.7(4) .
C1 C2 C3 O3 -177.7(4) .
C1 C2 C3 C4 -0.2(7) .
O3 C3 C4 C5 177.3(4) .
C2 C3 C4 C5 0.0(7) .
C3 C4 C5 C6 0.7(6) .
C3 C4 C5 C11 -177.0(4) .
C4 C5 C6 C1 -1.1(7) .
C11 C5 C6 C1 176.4(4) .
C2 C1 C6 C5 1.0(7) .
C7 C1 C6 C5 -178.0(4) .
C6 C1 C7 O2 -0.5(7) .
C2 C1 C7 O2 -179.5(4) .
C6 C1 C7 O1 -179.9(4) .
C2 C1 C7 O1 1.1(7) .
C6 C5 C11 O5 12.4(7) .
C4 C5 C11 O5 -170.0(4) .
C6 C5 C11 O4 -150(2) .
C4 C5 C11 O4 28(2) .
C6 C5 C11 O4' 167(2) .
C4 C5 C11 O4' -15(3) .
C12 N1 C14 O6 11(2) .
C13 N1 C14 O6 -170.6(18) .
N1 C14 O6 Co1 -174.2(12) .
C12' N1' C14' O6' -179(2) .
C13' N1' C14' O6' -8(3) .
N1' C14' O6' Co1 -166.0(14) .
C16 N2 C15 O7 12(2) .
C17 N2 C15 O7 173.3(14) .
O2 C7 O1 Co1 0.4(5) .
C1 C7 O1 Co1 179.8(4) .
O1 C7 O2 Co1 -0.4(5) .
C1 C7 O2 Co1 -179.8(4) .
C2 C3 O3 C8 -168.7(4) .
C4 C3 O3 C8 13.9(6) .
C9 C8 O3 C3 71.6(5) .
N2 C15 O7 Co1 160.8(11) .
O4 C11 O5 Co1 -20(2) 6_556
C5 C11 O5 Co1 178.7(3) 6_556
O5 C11 O4 Co1 95.1(19) 4
C5 C11 O4 Co1 -103.4(12) 4
C5 C11 O4' Co1 104.7(15) 4
